data_7700669
loop_
_publ_author_name
'Jiang, Peng'
'Wang, Zhaojin'
'Moxey, Graeme J.'
'Morshedi, Mahbod'
'Barlow, Adam'
'Wang, Genmiao'
'Quintana, Crist\'obal'
'Zhang, Chi'
'Cifuentes, Marie P.'
'Humphrey, Mark G.'

_publ_section_title
;
 Syntheses and quadratic nonlinear optical properties of 2,7-fluorenylene-
 and 1,4-phenylene-functionalized o-carboranes.
;
_journal_issue 33
_journal_name_full 'Dalton transactions (Cambridge, England : 2003)'
_journal_page_first 12549
_journal_page_last 12559
_journal_paper_doi 10.1039/c9dt02645b
_journal_volume 48
_journal_year 2019
_chemical_formula_moiety 'C34 H33 B10 N'
_chemical_formula_sum 'C34 H33 B10 N'
_chemical_formula_weight 563.71
_space_group_crystal_system orthorhombic
_space_group_IT_number 33
_space_group_name_Hall 'P 2c -2n'
_space_group_name_H-M_alt 'P n a 21'
_symmetry_space_group_name_Hall 'P 2c -2n'
_symmetry_space_group_name_H-M 'P n a 21'
_atom_sites_solution_hydrogens geom
_atom_sites_solution_primary direct
_audit_creation_date 2019-05-25
_audit_creation_method
;
Olex2 1.2
(compiled 2015.09.30 svn.r3233 for OlexSys, GUI svn.r5103)
;
_audit_update_record
;
2019-06-22 deposited with the CCDC.    2019-07-26 downloaded from the CCDC.
;
_cell_angle_alpha 90
_cell_angle_beta 90
_cell_angle_gamma 90
_cell_formula_units_Z 4
_cell_length_a 18.7163(3)
_cell_length_b 17.1816(3)
_cell_length_c 9.89979(15)
_cell_measurement_reflns_used 12277
_cell_measurement_temperature 150.01(10)
_cell_measurement_theta_max 29.4150
_cell_measurement_theta_min 3.8030
_cell_volume 3183.53(9)
_computing_cell_refinement
;
CrysAlisPro, Agilent Technologies,
Version 1.171.37.35h (release 09-02-2015 CrysAlis171 .NET)
(compiled Feb  9 2015,16:26:32)
;
_computing_data_collection
;
CrysAlisPro, Agilent Technologies,
Version 1.171.37.35h (release 09-02-2015 CrysAlis171 .NET)
(compiled Feb  9 2015,16:26:32)
;
_computing_data_reduction
;
CrysAlisPro, Agilent Technologies,
Version 1.171.37.35h (release 09-02-2015 CrysAlis171 .NET)
(compiled Feb  9 2015,16:26:32)
;
_computing_molecular_graphics 'Olex2 (Dolomanov et al., 2009)'
_computing_publication_material 'Olex2 (Dolomanov et al., 2009)'
_computing_structure_refinement 'ShelXL (Sheldrick, 2015)'
_computing_structure_solution 'ShelXS (Sheldrick, 2008)'
_diffrn_ambient_environment N~2~
_diffrn_ambient_temperature 150.01(10)
_diffrn_detector 'CCD plate'
_diffrn_detector_area_resol_mean 10.3744
_diffrn_detector_type Atlas
_diffrn_measured_fraction_theta_full 0.997
_diffrn_measured_fraction_theta_max 0.909
_diffrn_measurement_details
;
#__ type_ start__ end____ width___ exp.time_
  1 omega  -85.00  -42.00   1.0000   60.0000
omega____ theta____ kappa____ phi______ frames
    -      -11.0650 -178.0000    0.0000 43

#__ type_ start__ end____ width___ exp.time_
  2 omega  -29.00   26.00   1.0000   60.0000
omega____ theta____ kappa____ phi______ frames
    -      -11.0650   37.0000 -150.0000 55

#__ type_ start__ end____ width___ exp.time_
  3 omega  -20.00    5.00   1.0000   60.0000
omega____ theta____ kappa____ phi______ frames
    -      -11.0650  -99.0000  -60.0000 25

#__ type_ start__ end____ width___ exp.time_
  4 omega  -20.00   28.00   1.0000   60.0000
omega____ theta____ kappa____ phi______ frames
    -      -11.0650  -99.0000   90.0000 48

#__ type_ start__ end____ width___ exp.time_
  5 omega  -65.00   39.00   1.0000   60.0000
omega____ theta____ kappa____ phi______ frames
    -       11.2994  -77.0000  -90.0000 104

#__ type_ start__ end____ width___ exp.time_
  6 omega  -11.00   81.00   1.0000   60.0000
omega____ theta____ kappa____ phi______ frames
    -       11.2994   57.0000   30.0000 92
;
_diffrn_measurement_device 'four-circle diffractometer'
_diffrn_measurement_device_type 'New Xcalibur, Atlas'
_diffrn_measurement_method '\w scans'
_diffrn_orient_matrix_UB_11 0.0181160000
_diffrn_orient_matrix_UB_12 -0.0054984000
_diffrn_orient_matrix_UB_13 -0.0621895000
_diffrn_orient_matrix_UB_21 0.0154894000
_diffrn_orient_matrix_UB_22 0.0375350000
_diffrn_orient_matrix_UB_23 0.0061026000
_diffrn_orient_matrix_UB_31 0.0294675000
_diffrn_orient_matrix_UB_32 -0.0163181000
_diffrn_orient_matrix_UB_33 0.0349920000
_diffrn_radiation_monochromator graphite
_diffrn_radiation_probe x-ray
_diffrn_radiation_type MoK\a
_diffrn_radiation_wavelength 0.71073
_diffrn_reflns_av_R_equivalents 0.0344
_diffrn_reflns_av_unetI/netI 0.0354
_diffrn_reflns_Laue_measured_fraction_full 0.997
_diffrn_reflns_Laue_measured_fraction_max 0.909
_diffrn_reflns_limit_h_max 25
_diffrn_reflns_limit_h_min -26
_diffrn_reflns_limit_k_max 21
_diffrn_reflns_limit_k_min -22
_diffrn_reflns_limit_l_max 12
_diffrn_reflns_limit_l_min -13
_diffrn_reflns_number 32872
_diffrn_reflns_point_group_measured_fraction_full 0.998
_diffrn_reflns_point_group_measured_fraction_max 0.910
_diffrn_reflns_theta_full 25.242
_diffrn_reflns_theta_max 29.876
_diffrn_reflns_theta_min 3.323
_diffrn_source 'Enhance (Mo) X-ray Source'
_exptl_absorpt_coefficient_mu 0.062
_exptl_absorpt_correction_T_max 1.00000
_exptl_absorpt_correction_T_min 0.98829
_exptl_absorpt_correction_type multi-scan
_exptl_absorpt_process_details
;
CrysAlisPro, Agilent Technologies,
Version 1.171.37.35h (release 09-02-2015 CrysAlis171 .NET)
(compiled Feb  9 2015,16:26:32)
Empirical absorption correction using spherical harmonics,
 implemented in SCALE3 ABSPACK scaling algorithm.
;
_exptl_crystal_colour yellow
_exptl_crystal_density_diffrn 1.176
_exptl_crystal_description block
_exptl_crystal_F_000 1176
_exptl_crystal_size_max 0.282
_exptl_crystal_size_mid 0.149
_exptl_crystal_size_min 0.107
_refine_diff_density_max 0.213
_refine_diff_density_min -0.245
_refine_diff_density_rms 0.039
_refine_ls_extinction_method none
_refine_ls_goodness_of_fit_ref 1.062
_refine_ls_hydrogen_treatment constr
_refine_ls_matrix_type full
_refine_ls_number_parameters 407
_refine_ls_number_reflns 7657
_refine_ls_number_restraints 1
_refine_ls_restrained_S_all 1.062
_refine_ls_R_factor_all 0.0558
_refine_ls_R_factor_gt 0.0429
_refine_ls_shift/su_max 0.000
_refine_ls_shift/su_mean 0.000
_refine_ls_structure_factor_coef Fsqd
_refine_ls_weighting_details 'w=1/[\s^2^(Fo^2^)+(0.0435P)^2^+0.4949P] where P=(Fo^2^+2Fc^2^)/3'
_refine_ls_weighting_scheme calc
_refine_ls_wR_factor_gt 0.0910
_refine_ls_wR_factor_ref 0.0989
_reflns_Friedel_coverage 0.901
_reflns_Friedel_fraction_full 0.999
_reflns_Friedel_fraction_max 0.912
_reflns_number_gt 6532
_reflns_number_total 7657
_reflns_threshold_expression 'I > 2\s(I)'
_cod_data_source_file c9dt02645b2.cif
_cod_data_source_block GM494
_cod_depositor_comments
;
The following automatic conversions were performed:

'_atom_sites_solution_primary' value 'Direct Methods' was changed to
'direct'.

Automatic conversion script
Id: cif_fix_values 4973 2017-02-22 13:04:09Z antanas 

 Adding full bibliography for 7700666--7700674.cif.
;
_cod_database_code 7700669
_chemical_oxdiff_formula 'C34 H33 B10 N1'
_shelx_space_group_comment
;
The symmetry employed for this shelxl refinement is uniquely defined
by the following loop, which should always be used as a source of
symmetry information in preference to the above space-group names.
They are only intended as comments.
;
_reflns_odcompleteness_completeness 99.59
_reflns_odcompleteness_iscentric 1
_reflns_odcompleteness_theta 26.32
_olex2_refinement_description
;
1. Twinned data refinement
 Scales: 2(3) -1(3)
2. Fixed Uiso
 At 1.2 times of:
  All B(H) groups, All C(H) groups
3.a Aromatic/amide H refined with riding coordinates:
 C4(H4A), C5(H5A), C6(H6A), C7(H7A), C8(H8A), C10(H10A), C11(H11), C13(H13),
 C14(H14), C18(H18), C19(H19), C21(H21), C22(H22), C24(H24), C25(H25), C26(H26),
  C27(H27), C28(H28), C30(H30), C31(H31), C32(H32), C33(H33), C34(H34)
3.b Boron cage BH refined with riding coordinates:
 B1(H1), B2(H2), B3(H3), B4(H4), B5(H5), B6(H6), B7(H7), B8(H8), B9(H9),
 B10(H10)
;
_shelx_shelxl_version_number 2014/7
_olex2_submission_special_instructions 'No special instructions were received'

loop_
_space_group_symop_operation_xyz
'x, y, z'
'-x, -y, z+1/2'
'-x+1/2, y+1/2, z+1/2'
'x+1/2, -y+1/2, z'

loop_
_atom_site_label
_atom_site_type_symbol
_atom_site_fract_x
_atom_site_fract_y
_atom_site_fract_z
_atom_site_U_iso_or_equiv
_atom_site_adp_type
_atom_site_occupancy
_atom_site_site_symmetry_order
_atom_site_calc_flag
_atom_site_refinement_flags_posn
B1 B -0.19312(13) 0.43828(14) -0.3273(2) 0.0223(5) Uani 1 1 d .
H1 H -0.1610 0.4916 -0.3369 0.027 Uiso 1 1 calc R
B2 B -0.22545(12) 0.30274(13) -0.1703(2) 0.0222(5) Uani 1 1 d .
H2 H -0.2138 0.2686 -0.0789 0.027 Uiso 1 1 calc R
B3 B -0.28505(12) 0.44110(14) -0.2853(2) 0.0242(5) Uani 1 1 d .
H3 H -0.3130 0.4967 -0.2692 0.029 Uiso 1 1 calc R
B4 B -0.30559(12) 0.35703(14) -0.1876(3) 0.0245(5) Uani 1 1 d .
H4 H -0.3468 0.3577 -0.1083 0.029 Uiso 1 1 calc R
B5 B -0.17780(13) 0.35540(15) -0.4304(2) 0.0264(5) Uani 1 1 d .
H5 H -0.1361 0.3548 -0.5086 0.032 Uiso 1 1 calc R
B6 B -0.19793(13) 0.27160(15) -0.3332(3) 0.0262(5) Uani 1 1 d .
H6 H -0.1691 0.2165 -0.3486 0.031 Uiso 1 1 calc R
B7 B -0.25742(13) 0.41047(16) -0.4483(2) 0.0294(6) Uani 1 1 d .
H7 H -0.2676 0.4457 -0.5391 0.035 Uiso 1 1 calc R
B8 B -0.29018(13) 0.27419(15) -0.2897(3) 0.0283(5) Uani 1 1 d .
H8 H -0.3216 0.2206 -0.2771 0.034 Uiso 1 1 calc R
B9 B -0.32730(14) 0.36024(17) -0.3616(3) 0.0309(6) Uani 1 1 d .
H9 H -0.3831 0.3628 -0.3963 0.037 Uiso 1 1 calc R
B10 B -0.26127(13) 0.30714(17) -0.4510(3) 0.0316(6) Uani 1 1 d .
H10 H -0.2744 0.2749 -0.5438 0.038 Uiso 1 1 calc R
C1 C -0.22468(10) 0.40284(11) -0.17430(19) 0.0176(4) Uani 1 1 d .
C2 C -0.16048(10) 0.35211(11) -0.2607(2) 0.0186(4) Uani 1 1 d .
C3 C -0.20529(10) 0.44689(12) -0.0489(2) 0.0200(4) Uani 1 1 d .
C4 C -0.18693(12) 0.40962(14) 0.0704(2) 0.0288(5) Uani 1 1 d .
H4A H -0.1830 0.3557 0.0725 0.035 Uiso 1 1 calc R
C5 C -0.17438(13) 0.45275(16) 0.1867(2) 0.0398(6) Uani 1 1 d .
H5A H -0.1618 0.4276 0.2664 0.048 Uiso 1 1 calc R
C6 C -0.18064(12) 0.53296(16) 0.1843(3) 0.0412(6) Uani 1 1 d .
H6A H -0.1730 0.5617 0.2625 0.049 Uiso 1 1 calc R
C7 C -0.19812(13) 0.56980(15) 0.0666(3) 0.0396(6) Uani 1 1 d .
H7A H -0.2024 0.6237 0.0650 0.047 Uiso 1 1 calc R
C8 C -0.20950(12) 0.52753(13) -0.0501(2) 0.0297(5) Uani 1 1 d .
H8A H -0.2201 0.5533 -0.1302 0.036 Uiso 1 1 calc R
C9 C -0.08668(10) 0.35051(11) -0.20123(19) 0.0195(4) Uani 1 1 d .
C10 C -0.04760(11) 0.41826(13) -0.1825(2) 0.0289(5) Uani 1 1 d .
H10A H -0.0667 0.4657 -0.2098 0.035 Uiso 1 1 calc R
C11 C 0.01924(11) 0.41609(13) -0.1241(2) 0.0306(5) Uani 1 1 d .
H11 H 0.0445 0.4622 -0.1121 0.037 Uiso 1 1 calc R
C12 C 0.04951(10) 0.34594(13) -0.0827(2) 0.0239(4) Uani 1 1 d .
C13 C 0.01045(11) 0.27796(13) -0.1023(2) 0.0280(5) Uani 1 1 d .
H13 H 0.0298 0.2303 -0.0768 0.034 Uiso 1 1 calc R
C14 C -0.05677(11) 0.28056(13) -0.1593(2) 0.0261(5) Uani 1 1 d .
H14 H -0.0825 0.2347 -0.1698 0.031 Uiso 1 1 calc R
C15 C 0.11872(12) 0.34532(13) -0.0211(2) 0.0264(5) Uani 1 1 d .
C16 C 0.17759(11) 0.34737(12) 0.0266(2) 0.0240(4) Uani 1 1 d .
C17 C 0.24831(11) 0.34731(11) 0.0815(2) 0.0215(4) Uani 1 1 d .
C18 C 0.26305(11) 0.30756(13) 0.2006(2) 0.0265(5) Uani 1 1 d .
H18 H 0.2263 0.2821 0.2458 0.032 Uiso 1 1 calc R
C19 C 0.33141(11) 0.30525(13) 0.2528(2) 0.0281(5) Uani 1 1 d .
H19 H 0.3402 0.2787 0.3330 0.034 Uiso 1 1 calc R
C20 C 0.38738(11) 0.34247(12) 0.1862(2) 0.0253(4) Uani 1 1 d .
C21 C 0.37320(11) 0.38206(13) 0.0668(2) 0.0258(4) Uani 1 1 d .
H21 H 0.4101 0.4071 0.0214 0.031 Uiso 1 1 calc R
C22 C 0.30463(11) 0.38455(12) 0.0149(2) 0.0238(4) Uani 1 1 d .
H22 H 0.2959 0.4113 -0.0651 0.029 Uiso 1 1 calc R
C23 C 0.50465(11) 0.40339(13) 0.2258(2) 0.0306(5) Uani 1 1 d .
C24 C 0.48096(13) 0.47864(15) 0.2471(3) 0.0464(7) Uani 1 1 d .
H24 H 0.4339 0.4874 0.2727 0.056 Uiso 1 1 calc R
C25 C 0.52688(16) 0.54072(17) 0.2304(4) 0.0597(9) Uani 1 1 d .
H25 H 0.5101 0.5912 0.2426 0.072 Uiso 1 1 calc R
C26 C 0.59665(16) 0.52884(18) 0.1963(3) 0.0585(8) Uani 1 1 d .
H26 H 0.6274 0.5709 0.1855 0.070 Uiso 1 1 calc R
C27 C 0.62113(15) 0.45443(19) 0.1780(3) 0.0553(8) Uani 1 1 d .
H27 H 0.6689 0.4461 0.1565 0.066 Uiso 1 1 calc R
C28 C 0.57536(13) 0.39153(16) 0.1911(3) 0.0443(6) Uani 1 1 d .
H28 H 0.5922 0.3413 0.1766 0.053 Uiso 1 1 calc R
C29 C 0.48092(11) 0.26991(13) 0.3047(2) 0.0299(5) Uani 1 1 d .
C30 C 0.51454(14) 0.27335(16) 0.4294(3) 0.0460(7) Uani 1 1 d .
H30 H 0.5206 0.3210 0.4725 0.055 Uiso 1 1 calc R
C31 C 0.53903(15) 0.20591(18) 0.4897(3) 0.0518(8) Uani 1 1 d .
H31 H 0.5618 0.2086 0.5731 0.062 Uiso 1 1 calc R
C32 C 0.53013(13) 0.13482(16) 0.4278(3) 0.0447(7) Uani 1 1 d .
H32 H 0.5468 0.0896 0.4688 0.054 Uiso 1 1 calc R
C33 C 0.49606(12) 0.13138(14) 0.3038(3) 0.0363(5) Uani 1 1 d .
H33 H 0.4897 0.0836 0.2615 0.044 Uiso 1 1 calc R
C34 C 0.47145(11) 0.19842(13) 0.2426(2) 0.0298(5) Uani 1 1 d .
H34 H 0.4484 0.1956 0.1595 0.036 Uiso 1 1 calc R
N1 N 0.45724(9) 0.33920(11) 0.2398(2) 0.0344(5) Uani 1 1 d .

loop_
_atom_site_aniso_label
_atom_site_aniso_U_11
_atom_site_aniso_U_22
_atom_site_aniso_U_33
_atom_site_aniso_U_23
_atom_site_aniso_U_13
_atom_site_aniso_U_12
B1 0.0222(12) 0.0251(12) 0.0195(11) 0.0042(9) -0.0013(8) 0.0045(9)
B2 0.0229(11) 0.0174(11) 0.0263(11) -0.0021(9) -0.0001(9) -0.0034(8)
B3 0.0202(11) 0.0280(13) 0.0245(12) -0.0042(9) -0.0056(9) 0.0051(9)
B4 0.0176(11) 0.0269(13) 0.0291(12) -0.0089(10) 0.0002(10) -0.0042(9)
B5 0.0258(13) 0.0353(14) 0.0180(11) -0.0034(10) -0.0020(9) 0.0071(10)
B6 0.0251(12) 0.0241(13) 0.0295(12) -0.0092(10) -0.0020(9) 0.0015(9)
B7 0.0256(13) 0.0416(15) 0.0210(12) -0.0010(10) -0.0065(10) 0.0100(11)
B8 0.0238(11) 0.0267(13) 0.0345(14) -0.0123(11) -0.0031(10) -0.0035(10)
B9 0.0199(12) 0.0416(16) 0.0310(13) -0.0126(11) -0.0061(10) 0.0035(11)
B10 0.0239(13) 0.0424(16) 0.0286(13) -0.0140(11) -0.0053(10) 0.0038(11)
C1 0.0164(9) 0.0174(9) 0.0189(9) -0.0006(7) -0.0014(7) 0.0008(7)
C2 0.0198(9) 0.0181(10) 0.0179(9) -0.0012(7) -0.0001(8) 0.0019(7)
C3 0.0161(9) 0.0229(10) 0.0211(9) -0.0048(8) -0.0009(7) -0.0002(7)
C4 0.0271(11) 0.0346(13) 0.0248(10) -0.0019(9) -0.0040(9) 0.0019(9)
C5 0.0335(13) 0.0625(18) 0.0235(11) -0.0077(11) -0.0056(10) 0.0050(12)
C6 0.0283(12) 0.0566(17) 0.0388(14) -0.0280(12) -0.0020(10) 0.0000(11)
C7 0.0347(13) 0.0332(14) 0.0508(15) -0.0209(12) -0.0005(12) -0.0029(10)
C8 0.0307(11) 0.0243(12) 0.0340(12) -0.0046(9) -0.0018(9) -0.0026(9)
C9 0.0172(9) 0.0226(10) 0.0186(9) -0.0005(8) -0.0007(7) 0.0016(7)
C10 0.0201(10) 0.0224(11) 0.0443(13) 0.0075(10) -0.0063(10) 0.0003(8)
C11 0.0216(10) 0.0262(12) 0.0441(14) 0.0040(10) -0.0050(9) -0.0040(9)
C12 0.0185(10) 0.0334(12) 0.0197(9) 0.0004(9) -0.0004(8) 0.0017(8)
C13 0.0283(11) 0.0241(11) 0.0317(11) 0.0025(9) -0.0070(9) 0.0072(9)
C14 0.0259(11) 0.0214(11) 0.0311(11) -0.0008(9) -0.0056(9) 0.0010(8)
C15 0.0244(11) 0.0317(12) 0.0232(10) 0.0027(8) -0.0021(9) 0.0035(9)
C16 0.0228(11) 0.0255(11) 0.0236(10) 0.0006(8) -0.0016(8) 0.0037(8)
C17 0.0195(10) 0.0215(10) 0.0233(10) -0.0039(8) -0.0029(8) 0.0032(8)
C18 0.0197(10) 0.0313(12) 0.0285(11) 0.0038(9) 0.0002(8) -0.0007(8)
C19 0.0251(11) 0.0318(12) 0.0275(11) 0.0063(9) -0.0063(9) 0.0020(9)
C20 0.0182(10) 0.0224(11) 0.0353(11) -0.0019(9) -0.0057(8) 0.0009(8)
C21 0.0214(10) 0.0227(11) 0.0334(11) -0.0015(9) 0.0017(9) -0.0018(8)
C22 0.0285(11) 0.0197(10) 0.0234(10) -0.0012(8) -0.0041(8) 0.0022(8)
C23 0.0225(10) 0.0301(12) 0.0391(13) -0.0026(10) -0.0067(10) -0.0031(8)
C24 0.0247(12) 0.0365(15) 0.078(2) -0.0093(14) -0.0130(13) 0.0008(10)
C25 0.0494(17) 0.0321(15) 0.098(3) -0.0082(16) -0.0280(18) -0.0065(12)
C26 0.0492(17) 0.0532(19) 0.073(2) 0.0033(16) -0.0123(16) -0.0272(14)
C27 0.0291(14) 0.071(2) 0.0658(19) -0.0115(17) 0.0079(13) -0.0155(13)
C28 0.0268(12) 0.0452(15) 0.0610(17) -0.0145(13) 0.0007(12) -0.0007(11)
C29 0.0174(10) 0.0308(12) 0.0417(13) 0.0019(10) -0.0071(9) 0.0024(8)
C30 0.0401(14) 0.0418(15) 0.0561(17) -0.0069(13) -0.0259(13) 0.0009(12)
C31 0.0461(16) 0.0562(19) 0.0529(17) 0.0040(14) -0.0324(14) 0.0041(13)
C32 0.0327(13) 0.0414(16) 0.0600(17) 0.0117(13) -0.0136(13) 0.0066(11)
C33 0.0299(12) 0.0320(13) 0.0469(14) -0.0002(11) -0.0007(11) 0.0049(9)
C34 0.0248(11) 0.0340(13) 0.0307(11) 0.0005(10) -0.0022(9) 0.0028(9)
N1 0.0192(9) 0.0277(10) 0.0563(12) 0.0045(9) -0.0127(9) -0.0004(7)

loop_
_atom_type_symbol
_atom_type_description
_atom_type_scat_dispersion_real
_atom_type_scat_dispersion_imag
_atom_type_scat_source
C C 0.0033 0.0016 'International Tables Vol C Tables 4.2.6.8 and 6.1.1.4'
H H 0.0000 0.0000 'International Tables Vol C Tables 4.2.6.8 and 6.1.1.4'
B B 0.0013 0.0007 'International Tables Vol C Tables 4.2.6.8 and 6.1.1.4'
N N 0.0061 0.0033 'International Tables Vol C Tables 4.2.6.8 and 6.1.1.4'

loop_
_geom_angle_atom_site_label_1
_geom_angle_atom_site_label_2
_geom_angle_atom_site_label_3
_geom_angle
B3 B1 H1 122.0
B3 B1 B5 108.30(17)
B5 B1 H1 122.0
B7 B1 H1 122.7
B7 B1 B3 60.25(13)
B7 B1 B5 60.17(14)
C1 B1 H1 123.6
C1 B1 B3 58.28(13)
C1 B1 B5 105.99(16)
C1 B1 B7 105.38(17)
C2 B1 H1 123.5
C2 B1 B3 106.08(17)
C2 B1 B5 58.42(13)
C2 B1 B7 105.52(17)
C2 B1 C1 59.22(12)
B4 B2 H2 121.8
B4 B2 B6 108.41(17)
B6 B2 H2 122.0
B8 B2 H2 122.6
B8 B2 B4 60.03(13)
B8 B2 B6 60.41(14)
C1 B2 H2 123.4
C1 B2 B4 58.63(12)
C1 B2 B6 106.13(17)
C1 B2 B8 105.58(16)
C1 B2 C2 59.51(12)
C2 B2 H2 123.2
C2 B2 B4 106.63(16)
C2 B2 B6 58.29(13)
C2 B2 B8 105.80(17)
B1 B3 H3 121.3
B1 B3 B4 108.37(16)
B1 B3 B7 59.68(13)
B4 B3 H3 121.5
B7 B3 H3 121.8
B7 B3 B4 108.44(18)
B9 B3 B1 108.23(17)
B9 B3 H3 122.1
B9 B3 B4 59.87(14)
B9 B3 B7 60.57(15)
C1 B3 B1 59.84(12)
C1 B3 H3 123.7
C1 B3 B4 58.73(13)
C1 B3 B7 106.16(16)
C1 B3 B9 105.57(17)
B2 B4 B3 107.24(16)
B2 B4 H4 121.9
B3 B4 H4 122.0
B8 B4 B2 59.64(13)
B8 B4 B3 107.89(18)
B8 B4 H4 122.0
B8 B4 B9 60.45(15)
B9 B4 B2 107.71(17)
B9 B4 B3 59.72(15)
B9 B4 H4 122.2
C1 B4 B2 59.10(12)
C1 B4 B3 58.51(12)
C1 B4 H4 124.1
C1 B4 B8 105.64(16)
C1 B4 B9 105.28(17)
B1 B5 H5 121.8
B1 B5 B10 107.31(17)
B6 B5 B1 107.75(17)
B6 B5 H5 121.7
B6 B5 B7 107.98(18)
B6 B5 B10 59.81(15)
B7 B5 B1 59.59(13)
B7 B5 H5 122.1
B7 B5 B10 59.99(15)
B10 B5 H5 122.6
C2 B5 B1 59.52(12)
C2 B5 H5 123.8
C2 B5 B6 58.70(13)
C2 B5 B7 105.92(16)
C2 B5 B10 105.25(18)
B2 B6 H6 121.8
B2 B6 B8 59.41(13)
B5 B6 B2 108.07(17)
B5 B6 H6 121.3
B5 B6 B8 108.51(18)
B8 B6 H6 122.0
B10 B6 B2 107.46(17)
B10 B6 B5 60.32(15)
B10 B6 H6 122.2
B10 B6 B8 60.11(14)
C2 B6 B2 59.57(12)
C2 B6 B5 58.89(13)
C2 B6 H6 123.6
C2 B6 B8 106.02(16)
C2 B6 B10 105.79(18)
B1 B7 B3 60.07(13)
B1 B7 B5 60.24(13)
B1 B7 H7 121.6
B1 B7 B9 107.72(17)
B1 B7 B10 107.98(17)
B3 B7 B5 108.22(16)
B3 B7 H7 122.0
B3 B7 B9 59.55(14)
B3 B7 B10 107.37(18)
B5 B7 H7 121.4
B5 B7 B9 108.03(19)
B5 B7 B10 60.18(14)
B9 B7 H7 122.0
B10 B7 H7 122.0
B10 B7 B9 59.67(15)
B2 B8 B4 60.33(13)
B2 B8 B6 60.17(13)
B2 B8 H8 121.7
B2 B8 B9 107.76(17)
B2 B8 B10 107.73(17)
B4 B8 B6 108.46(17)
B4 B8 H8 121.5
B4 B8 B9 59.82(14)
B4 B8 B10 107.84(19)
B6 B8 H8 121.7
B6 B8 B9 107.58(19)
B9 B8 H8 122.1
B10 B8 B6 59.70(14)
B10 B8 H8 122.1
B10 B8 B9 59.71(15)
B3 B9 B4 60.41(14)
B3 B9 B7 59.87(15)
B3 B9 B8 107.87(17)
B3 B9 H9 121.7
B3 B9 B10 107.82(18)
B4 B9 B7 108.32(17)
B4 B9 B8 59.73(15)
B4 B9 H9 121.5
B4 B9 B10 108.04(18)
B7 B9 H9 121.7
B8 B9 B7 107.90(18)
B8 B9 H9 121.9
B10 B9 B7 59.91(16)
B10 B9 B8 60.05(15)
B10 B9 H9 121.8
B5 B10 H10 121.8
B6 B10 B5 59.86(14)
B6 B10 B7 107.89(17)
B6 B10 B8 60.19(15)
B6 B10 B9 108.38(18)
B6 B10 H10 121.7
B7 B10 B5 59.83(14)
B7 B10 B8 108.45(17)
B7 B10 H10 121.6
B8 B10 B5 108.20(17)
B8 B10 H10 121.4
B9 B10 B5 108.35(18)
B9 B10 B7 60.42(15)
B9 B10 B8 60.23(15)
B9 B10 H10 121.3
B2 C1 B1 111.94(16)
B3 C1 B1 61.88(13)
B3 C1 B2 113.21(15)
B3 C1 B4 62.76(14)
B3 C1 C2 109.78(15)
B4 C1 B1 113.28(16)
B4 C1 B2 62.27(13)
B4 C1 C2 110.37(14)
C2 C1 B1 60.27(12)
C2 C1 B2 60.58(12)
C3 C1 B1 117.59(16)
C3 C1 B2 119.20(16)
C3 C1 B3 119.93(16)
C3 C1 B4 120.69(16)
C3 C1 C2 120.04(15)
B1 C2 B2 111.57(15)
B5 C2 B1 62.07(13)
B5 C2 B2 112.99(16)
B5 C2 C1 109.90(15)
B6 C2 B1 112.79(16)
B6 C2 B2 62.14(13)
B6 C2 B5 62.41(14)
B6 C2 C1 109.50(15)
C1 C2 B1 60.51(12)
C1 C2 B2 59.91(12)
C9 C2 B1 119.29(16)
C9 C2 B2 115.73(16)
C9 C2 B5 124.02(16)
C9 C2 B6 121.82(16)
C9 C2 C1 117.29(15)
C4 C3 C1 122.16(18)
C4 C3 C8 118.84(19)
C8 C3 C1 118.91(18)
C3 C4 H4A 119.9
C3 C4 C5 120.1(2)
C5 C4 H4A 119.9
C4 C5 H5A 119.9
C6 C5 C4 120.1(2)
C6 C5 H5A 119.9
C5 C6 H6A 120.1
C7 C6 C5 119.8(2)
C7 C6 H6A 120.1
C6 C7 H7A 119.8
C6 C7 C8 120.4(2)
C8 C7 H7A 119.8
C3 C8 H8A 119.7
C7 C8 C3 120.6(2)
C7 C8 H8A 119.7
C10 C9 C2 121.46(17)
C10 C9 C14 118.27(18)
C14 C9 C2 120.23(18)
C9 C10 H10A 119.6
C11 C10 C9 120.8(2)
C11 C10 H10A 119.6
C10 C11 H11 119.5
C10 C11 C12 121.0(2)
C12 C11 H11 119.5
C11 C12 C15 120.0(2)
C13 C12 C11 118.13(19)
C13 C12 C15 121.9(2)
C12 C13 H13 119.7
C14 C13 C12 120.6(2)
C14 C13 H13 119.7
C9 C14 H14 119.4
C13 C14 C9 121.2(2)
C13 C14 H14 119.4
C16 C15 C12 177.1(2)
C15 C16 C17 178.1(2)
C18 C17 C16 120.39(19)
C18 C17 C22 118.35(19)
C22 C17 C16 121.23(19)
C17 C18 H18 119.5
C19 C18 C17 121.0(2)
C19 C18 H18 119.5
C18 C19 H19 119.8
C18 C19 C20 120.4(2)
C20 C19 H19 119.8
C19 C20 N1 120.0(2)
C21 C20 C19 118.92(19)
C21 C20 N1 121.1(2)
C20 C21 H21 119.7
C22 C21 C20 120.6(2)
C22 C21 H21 119.7
C17 C22 H22 119.6
C21 C22 C17 120.7(2)
C21 C22 H22 119.6
C24 C23 N1 120.7(2)
C28 C23 C24 118.9(2)
C28 C23 N1 120.5(2)
C23 C24 H24 119.8
C25 C24 C23 120.3(2)
C25 C24 H24 119.8
C24 C25 H25 119.7
C26 C25 C24 120.7(3)
C26 C25 H25 119.7
C25 C26 H26 120.2
C25 C26 C27 119.5(3)
C27 C26 H26 120.2
C26 C27 H27 119.7
C26 C27 C28 120.6(3)
C28 C27 H27 119.7
C23 C28 C27 120.0(3)
C23 C28 H28 120.0
C27 C28 H28 120.0
C30 C29 N1 120.5(2)
C34 C29 C30 119.4(2)
C34 C29 N1 120.1(2)
C29 C30 H30 120.0
C31 C30 C29 119.9(3)
C31 C30 H30 120.0
C30 C31 H31 119.6
C32 C31 C30 120.8(2)
C32 C31 H31 119.6
C31 C32 H32 120.4
C31 C32 C33 119.2(2)
C33 C32 H32 120.4
C32 C33 H33 119.8
C34 C33 C32 120.5(2)
C34 C33 H33 119.8
C29 C34 H34 119.9
C33 C34 C29 120.2(2)
C33 C34 H34 119.9
C20 N1 C23 120.66(18)
C20 N1 C29 119.41(18)
C23 N1 C29 119.90(17)

loop_
_geom_bond_atom_site_label_1
_geom_bond_atom_site_label_2
_geom_bond_distance
B1 H1 1.1000
B1 B3 1.771(3)
B1 B5 1.776(3)
B1 B7 1.764(3)
B1 C1 1.736(3)
B1 C2 1.732(3)
B2 H2 1.1000
B2 B4 1.775(3)
B2 B6 1.776(3)
B2 B8 1.762(3)
B2 C1 1.720(3)
B2 C2 1.732(3)
B3 H3 1.1000
B3 B4 1.780(4)
B3 B7 1.774(3)
B3 B9 1.768(4)
B3 C1 1.708(3)
B4 H4 1.1000
B4 B8 1.769(3)
B4 B9 1.771(4)
B4 C1 1.712(3)
B5 H5 1.1000
B5 B6 1.772(4)
B5 B7 1.774(3)
B5 B10 1.780(4)
B5 C2 1.712(3)
B6 H6 1.1000
B6 B8 1.780(3)
B6 B10 1.771(4)
B6 C2 1.709(3)
B7 H7 1.1000
B7 B9 1.786(4)
B7 B10 1.777(4)
B8 H8 1.1000
B8 B9 1.782(4)
B8 B10 1.779(4)
B9 H9 1.1000
B9 B10 1.773(4)
B10 H10 1.1000
C1 C2 1.713(3)
C1 C3 1.498(3)
C2 C9 1.502(3)
C3 C4 1.386(3)
C3 C8 1.388(3)
C4 H4A 0.9300
C4 C5 1.390(3)
C5 H5A 0.9300
C5 C6 1.383(4)
C6 H6A 0.9300
C6 C7 1.365(4)
C7 H7A 0.9300
C7 C8 1.381(3)
C8 H8A 0.9300
C9 C10 1.387(3)
C9 C14 1.389(3)
C10 H10A 0.9300
C10 C11 1.379(3)
C11 H11 0.9300
C11 C12 1.393(3)
C12 C13 1.392(3)
C12 C15 1.432(3)
C13 H13 0.9300
C13 C14 1.379(3)
C14 H14 0.9300
C15 C16 1.199(3)
C16 C17 1.431(3)
C17 C18 1.391(3)
C17 C22 1.398(3)
C18 H18 0.9300
C18 C19 1.381(3)
C19 H19 0.9300
C19 C20 1.393(3)
C20 C21 1.390(3)
C20 N1 1.412(3)
C21 H21 0.9300
C21 C22 1.383(3)
C22 H22 0.9300
C23 C24 1.383(3)
C23 C28 1.382(3)
C23 N1 1.422(3)
C24 H24 0.9300
C24 C25 1.380(4)
C25 H25 0.9300
C25 C26 1.364(4)
C26 H26 0.9300
C26 C27 1.370(4)
C27 H27 0.9300
C27 C28 1.385(4)
C28 H28 0.9300
C29 C30 1.387(4)
C29 C34 1.385(3)
C29 N1 1.423(3)
C30 H30 0.9300
C30 C31 1.382(4)
C31 H31 0.9300
C31 C32 1.377(4)
C32 H32 0.9300
C32 C33 1.384(4)
C33 H33 0.9300
C33 C34 1.381(3)
C34 H34 0.9300

loop_
_geom_torsion_atom_site_label_1
_geom_torsion_atom_site_label_2
_geom_torsion_atom_site_label_3
_geom_torsion_atom_site_label_4
_geom_torsion
B1 B3 B4 B2 0.0(2)
B1 B3 B4 B8 -62.9(2)
B1 B3 B4 B9 -100.86(18)
B1 B3 B4 C1 34.82(15)
B1 B3 B7 B5 37.59(17)
B1 B3 B7 B9 138.23(19)
B1 B3 B7 B10 101.13(18)
B1 B3 B9 B4 101.10(17)
B1 B3 B9 B7 -37.26(16)
B1 B3 B9 B8 63.5(2)
B1 B3 B9 B10 0.1(2)
B1 B3 C1 B2 -103.40(18)
B1 B3 C1 B4 -141.19(17)
B1 B3 C1 C2 -37.84(16)
B1 B3 C1 C3 107.35(19)
B1 B5 B6 B2 -0.1(2)
B1 B5 B6 B8 62.8(2)
B1 B5 B6 B10 100.09(18)
B1 B5 B6 C2 -35.12(15)
B1 B5 B7 B3 -37.51(17)
B1 B5 B7 B9 -100.52(18)
B1 B5 B7 B10 -137.51(18)
B1 B5 B10 B6 -100.84(18)
B1 B5 B10 B7 37.60(16)
B1 B5 B10 B8 -63.6(2)
B1 B5 B10 B9 0.2(2)
B1 B5 C2 B2 103.12(17)
B1 B5 C2 B6 140.52(17)
B1 B5 C2 C1 38.31(15)
B1 B5 C2 C9 -108.1(2)
B1 B7 B9 B3 37.30(17)
B1 B7 B9 B4 -0.2(2)
B1 B7 B9 B8 -63.4(2)
B1 B7 B9 B10 -100.86(18)
B1 B7 B10 B5 -38.06(16)
B1 B7 B10 B6 -1.0(2)
B1 B7 B10 B8 62.7(2)
B1 B7 B10 B9 100.42(19)
B1 C1 C2 B2 -144.68(16)
B1 C1 C2 B5 -39.00(16)
B1 C1 C2 B6 -105.77(18)
B1 C1 C2 C9 109.92(19)
B1 C1 C3 C4 -139.93(19)
B1 C1 C3 C8 43.6(3)
B1 C2 C9 C10 8.4(3)
B1 C2 C9 C14 -173.73(18)
B2 B4 B8 B6 -37.48(17)
B2 B4 B8 B9 -137.51(18)
B2 B4 B8 B10 -100.65(18)
B2 B4 B9 B3 -100.01(17)
B2 B4 B9 B7 -62.7(2)
B2 B4 B9 B8 37.72(16)
B2 B4 B9 B10 0.7(2)
B2 B4 C1 B1 103.49(17)
B2 B4 C1 B3 140.49(17)
B2 B4 C1 C2 38.08(15)
B2 B4 C1 C3 -109.20(19)
B2 B6 B8 B4 37.55(17)
B2 B6 B8 B9 100.79(18)
B2 B6 B8 B10 137.87(18)
B2 B6 B10 B5 101.24(18)
B2 B6 B10 B7 64.2(2)
B2 B6 B10 B8 -37.26(16)
B2 B6 B10 B9 0.2(2)
B2 B6 C2 B1 -103.24(17)
B2 B6 C2 B5 -140.77(17)
B2 B6 C2 C1 -37.92(15)
B2 B6 C2 C9 104.5(2)
B2 B8 B9 B3 -0.1(2)
B2 B8 B9 B4 -38.04(16)
B2 B8 B9 B7 63.1(2)
B2 B8 B9 B10 100.56(19)
B2 B8 B10 B5 0.6(2)
B2 B8 B10 B6 37.66(16)
B2 B8 B10 B7 -62.8(2)
B2 B8 B10 B9 -100.62(19)
B2 C1 C2 B1 144.68(16)
B2 C1 C2 B5 105.68(17)
B2 C1 C2 B6 38.90(15)
B2 C1 C2 C9 -105.40(18)
B2 C1 C3 C4 0.9(3)
B2 C1 C3 C8 -175.64(18)
B2 C2 C9 C10 -129.2(2)
B2 C2 C9 C14 48.7(2)
B3 B1 B5 B6 -63.2(2)
B3 B1 B5 B7 37.61(17)
B3 B1 B5 B10 -0.2(2)
B3 B1 B5 C2 -97.99(17)
B3 B1 B7 B5 -138.13(19)
B3 B1 B7 B9 -37.08(17)
B3 B1 B7 B10 -100.1(2)
B3 B1 C1 B2 105.46(17)
B3 B1 C1 B4 37.35(16)
B3 B1 C1 C2 138.34(17)
B3 B1 C1 C3 -111.04(19)
B3 B1 C2 B2 -3.5(2)
B3 B1 C2 B5 101.91(18)
B3 B1 C2 B6 64.2(2)
B3 B1 C2 C1 -36.04(14)
B3 B1 C2 C9 -142.71(17)
B3 B4 B8 B2 99.90(17)
B3 B4 B8 B6 62.4(2)
B3 B4 B8 B9 -37.62(17)
B3 B4 B8 B10 -0.8(2)
B3 B4 B9 B7 37.26(17)
B3 B4 B9 B8 137.72(18)
B3 B4 B9 B10 100.7(2)
B3 B4 C1 B1 -37.00(16)
B3 B4 C1 B2 -140.49(17)
B3 B4 C1 C2 -102.41(16)
B3 B4 C1 C3 110.3(2)
B3 B7 B9 B4 -37.49(16)
B3 B7 B9 B8 -100.68(19)
B3 B7 B9 B10 -138.17(18)
B3 B7 B10 B5 -101.43(17)
B3 B7 B10 B6 -64.4(2)
B3 B7 B10 B8 -0.7(2)
B3 B7 B10 B9 37.05(16)
B3 B9 B10 B5 -0.2(3)
B3 B9 B10 B6 63.3(2)
B3 B9 B10 B7 -37.30(17)
B3 B9 B10 B8 100.76(19)
B3 C1 C2 B1 38.54(16)
B3 C1 C2 B2 -106.14(17)
B3 C1 C2 B5 -0.5(2)
B3 C1 C2 B6 -67.24(19)
B3 C1 C2 C9 148.45(17)
B3 C1 C3 C4 148.30(19)
B3 C1 C3 C8 -28.2(3)
B4 B2 B6 B5 63.8(2)
B4 B2 B6 B8 -37.40(16)
B4 B2 B6 B10 0.2(2)
B4 B2 B6 C2 98.56(17)
B4 B2 B8 B6 138.29(19)
B4 B2 B8 B9 37.81(16)
B4 B2 B8 B10 100.8(2)
B4 B2 C1 B1 -105.64(17)
B4 B2 C1 B3 -37.98(16)
B4 B2 C1 C2 -138.41(16)
B4 B2 C1 C3 111.51(19)
B4 B2 C2 B1 3.5(2)
B4 B2 C2 B5 -64.2(2)
B4 B2 C2 B6 -101.70(18)
B4 B2 C2 C1 36.26(14)
B4 B2 C2 C9 144.26(17)
B4 B3 B7 B1 -100.94(18)
B4 B3 B7 B5 -63.3(2)
B4 B3 B7 B9 37.29(16)
B4 B3 B7 B10 0.2(2)
B4 B3 B9 B7 -138.36(17)
B4 B3 B9 B8 -37.62(17)
B4 B3 B9 B10 -101.0(2)
B4 B3 C1 B1 141.19(17)
B4 B3 C1 B2 37.79(16)
B4 B3 C1 C2 103.35(16)
B4 B3 C1 C3 -111.46(19)
B4 B8 B9 B3 37.92(16)
B4 B8 B9 B7 101.18(18)
B4 B8 B9 B10 138.60(18)
B4 B8 B10 B5 64.3(2)
B4 B8 B10 B6 101.37(18)
B4 B8 B10 B7 0.9(2)
B4 B8 B10 B9 -36.91(16)
B4 B9 B10 B5 -64.0(2)
B4 B9 B10 B6 -0.6(3)
B4 B9 B10 B7 -101.14(19)
B4 B9 B10 B8 36.92(17)
B4 C1 C2 B1 105.87(18)
B4 C1 C2 B2 -38.81(16)
B4 C1 C2 B5 66.9(2)
B4 C1 C2 B6 0.1(2)
B4 C1 C2 C9 -144.21(17)
B4 C1 C3 C4 74.1(2)
B4 C1 C3 C8 -102.4(2)
B5 B1 B3 B4 63.5(2)
B5 B1 B3 B7 -37.58(17)
B5 B1 B3 B9 0.1(2)
B5 B1 B3 C1 97.86(17)
B5 B1 B7 B3 138.13(19)
B5 B1 B7 B9 101.1(2)
B5 B1 B7 B10 38.03(16)
B5 B1 C1 B2 3.5(2)
B5 B1 C1 B3 -101.93(18)
B5 B1 C1 B4 -64.59(19)
B5 B1 C1 C2 36.41(14)
B5 B1 C1 C3 147.02(17)
B5 B1 C2 B2 -105.41(18)
B5 B1 C2 B6 -37.68(17)
B5 B1 C2 C1 -137.95(17)
B5 B1 C2 C9 115.4(2)
B5 B6 B8 B2 -100.49(18)
B5 B6 B8 B4 -62.9(2)
B5 B6 B8 B9 0.3(2)
B5 B6 B8 B10 37.38(16)
B5 B6 B10 B7 -37.06(16)
B5 B6 B10 B8 -138.50(18)
B5 B6 B10 B9 -101.0(2)
B5 B6 C2 B1 37.54(16)
B5 B6 C2 B2 140.77(17)
B5 B6 C2 C1 102.85(16)
B5 B6 C2 C9 -114.8(2)
B5 B7 B9 B3 100.95(18)
B5 B7 B9 B4 63.5(2)
B5 B7 B9 B8 0.3(2)
B5 B7 B9 B10 -37.22(17)
B5 B7 B10 B6 37.07(16)
B5 B7 B10 B8 100.77(18)
B5 B7 B10 B9 138.48(18)
B5 C2 C9 C10 82.8(3)
B5 C2 C9 C14 -99.4(2)
B6 B2 B4 B3 -63.4(2)
B6 B2 B4 B8 37.57(17)
B6 B2 B4 B9 -0.5(2)
B6 B2 B4 C1 -98.05(17)
B6 B2 B8 B4 -138.29(19)
B6 B2 B8 B9 -100.48(19)
B6 B2 B8 B10 -37.45(17)
B6 B2 C1 B1 -3.6(2)
B6 B2 C1 B3 64.1(2)
B6 B2 C1 B4 102.04(18)
B6 B2 C1 C2 -36.37(14)
B6 B2 C1 C3 -146.45(17)
B6 B2 C2 B1 105.20(18)
B6 B2 C2 B5 37.50(16)
B6 B2 C2 C1 137.96(16)
B6 B2 C2 C9 -114.04(19)
B6 B5 B7 B1 100.44(18)
B6 B5 B7 B3 62.9(2)
B6 B5 B7 B9 -0.1(2)
B6 B5 B7 B10 -37.07(16)
B6 B5 B10 B7 138.44(17)
B6 B5 B10 B8 37.24(17)
B6 B5 B10 B9 101.0(2)
B6 B5 C2 B1 -140.52(17)
B6 B5 C2 B2 -37.40(16)
B6 B5 C2 C1 -102.21(16)
B6 B5 C2 C9 111.4(2)
B6 B8 B9 B3 -63.6(2)
B6 B8 B9 B4 -101.53(17)
B6 B8 B9 B7 -0.4(2)
B6 B8 B9 B10 37.07(16)
B6 B8 B10 B5 -37.10(16)
B6 B8 B10 B7 -100.49(18)
B6 B8 B10 B9 -138.28(18)
B6 C2 C9 C10 158.9(2)
B6 C2 C9 C14 -23.2(3)
B7 B1 B3 B4 101.07(19)
B7 B1 B3 B9 37.65(18)
B7 B1 B3 C1 135.44(17)
B7 B1 B5 B6 -100.83(19)
B7 B1 B5 B10 -37.78(17)
B7 B1 B5 C2 -135.61(18)
B7 B1 C1 B2 66.27(19)
B7 B1 C1 B3 -39.18(15)
B7 B1 C1 B4 -1.8(2)
B7 B1 C1 C2 99.16(17)
B7 B1 C1 C3 -150.23(17)
B7 B1 C2 B2 -66.4(2)
B7 B1 C2 B5 39.04(16)
B7 B1 C2 B6 1.4(2)
B7 B1 C2 C1 -98.92(17)
B7 B1 C2 C9 154.42(17)
B7 B3 B4 B2 63.2(2)
B7 B3 B4 B8 0.4(2)
B7 B3 B4 B9 -37.60(15)
B7 B3 B4 C1 98.09(17)
B7 B3 B9 B4 138.36(17)
B7 B3 B9 B8 100.74(19)
B7 B3 B9 B10 37.31(17)
B7 B3 C1 B1 39.10(16)
B7 B3 C1 B2 -64.3(2)
B7 B3 C1 B4 -102.09(19)
B7 B3 C1 C2 1.3(2)
B7 B3 C1 C3 146.45(18)
B7 B5 B6 B2 -63.1(2)
B7 B5 B6 B8 -0.1(2)
B7 B5 B6 B10 37.15(16)
B7 B5 B6 C2 -98.06(17)
B7 B5 B10 B6 -138.44(17)
B7 B5 B10 B8 -101.20(19)
B7 B5 B10 B9 -37.40(18)
B7 B5 C2 B1 -38.86(16)
B7 B5 C2 B2 64.3(2)
B7 B5 C2 B6 101.66(19)
B7 B5 C2 C1 -0.5(2)
B7 B5 C2 C9 -146.93(19)
B7 B9 B10 B5 37.14(17)
B7 B9 B10 B6 100.58(19)
B7 B9 B10 B8 138.06(17)
B8 B2 B4 B3 -101.01(19)
B8 B2 B4 B9 -38.08(17)
B8 B2 B4 C1 -135.62(18)
B8 B2 B6 B5 101.25(19)
B8 B2 B6 B10 37.57(17)
B8 B2 B6 C2 135.97(18)
B8 B2 C1 B1 -66.7(2)
B8 B2 C1 B3 1.0(2)
B8 B2 C1 B4 38.98(16)
B8 B2 C1 C2 -99.43(17)
B8 B2 C1 C3 150.49(17)
B8 B2 C2 B1 66.3(2)
B8 B2 C2 B5 -1.4(2)
B8 B2 C2 B6 -38.92(16)
B8 B2 C2 C1 99.05(17)
B8 B2 C2 C9 -152.95(17)
B8 B4 B9 B3 -137.72(18)
B8 B4 B9 B7 -100.47(19)
B8 B4 B9 B10 -37.06(18)
B8 B4 C1 B1 64.7(2)
B8 B4 C1 B2 -38.81(16)
B8 B4 C1 B3 101.68(19)
B8 B4 C1 C2 -0.7(2)
B8 B4 C1 C3 -148.01(18)
B8 B6 B10 B5 138.50(18)
B8 B6 B10 B7 101.44(19)
B8 B6 B10 B9 37.50(18)
B8 B6 C2 B1 -64.7(2)
B8 B6 C2 B2 38.50(16)
B8 B6 C2 B5 -102.27(18)
B8 B6 C2 C1 0.6(2)
B8 B6 C2 C9 142.97(18)
B8 B9 B10 B5 -100.92(19)
B8 B9 B10 B6 -37.48(18)
B8 B9 B10 B7 -138.06(17)
B9 B3 B4 B2 100.82(18)
B9 B3 B4 B8 37.95(16)
B9 B3 B4 C1 135.68(17)
B9 B3 B7 B1 -138.23(19)
B9 B3 B7 B5 -100.6(2)
B9 B3 B7 B10 -37.10(17)
B9 B3 C1 B1 102.34(18)
B9 B3 C1 B2 -1.1(2)
B9 B3 C1 B4 -38.85(16)
B9 B3 C1 C2 64.50(19)
B9 B3 C1 C3 -150.31(18)
B9 B4 B8 B2 137.51(18)
B9 B4 B8 B6 100.0(2)
B9 B4 B8 B10 36.86(17)
B9 B4 C1 B1 1.7(2)
B9 B4 C1 B2 -101.78(18)
B9 B4 C1 B3 38.71(16)
B9 B4 C1 C2 -63.70(19)
B9 B4 C1 C3 149.02(18)
B9 B7 B10 B5 -138.48(18)
B9 B7 B10 B6 -101.41(19)
B9 B7 B10 B8 -37.71(16)
B9 B8 B10 B5 101.2(2)
B9 B8 B10 B6 138.28(18)
B9 B8 B10 B7 37.79(16)
B10 B5 B6 B2 -100.21(18)
B10 B5 B6 B8 -37.29(16)
B10 B5 B6 C2 -135.21(17)
B10 B5 B7 B1 137.51(18)
B10 B5 B7 B3 100.0(2)
B10 B5 B7 B9 36.99(17)
B10 B5 C2 B1 -101.38(18)
B10 B5 C2 B2 1.7(2)
B10 B5 C2 B6 39.14(16)
B10 B5 C2 C1 -63.1(2)
B10 B5 C2 C9 150.54(18)
B10 B6 B8 B2 -137.87(18)
B10 B6 B8 B4 -100.3(2)
B10 B6 B8 B9 -37.08(17)
B10 B6 C2 B1 -2.0(2)
B10 B6 C2 B2 101.27(18)
B10 B6 C2 B5 -39.50(16)
B10 B6 C2 C1 63.3(2)
B10 B6 C2 C9 -154.26(18)
B10 B7 B9 B3 138.17(18)
B10 B7 B9 B4 100.67(19)
B10 B7 B9 B8 37.49(16)
B10 B8 B9 B3 -100.68(19)
B10 B8 B9 B4 -138.60(18)
B10 B8 B9 B7 -37.42(16)
C1 B1 B3 B4 -34.37(15)
C1 B1 B3 B7 -135.44(17)
C1 B1 B3 B9 -97.79(18)
C1 B1 B5 B6 -2.0(2)
C1 B1 B5 B7 98.84(18)
C1 B1 B5 B10 61.1(2)
C1 B1 B5 C2 -36.77(14)
C1 B1 B7 B3 38.25(15)
C1 B1 B7 B5 -99.88(18)
C1 B1 B7 B9 1.2(2)
C1 B1 B7 B10 -61.8(2)
C1 B1 C2 B2 32.54(15)
C1 B1 C2 B5 137.95(17)
C1 B1 C2 B6 100.27(17)
C1 B1 C2 C9 -106.66(18)
C1 B2 B4 B3 34.61(14)
C1 B2 B4 B8 135.62(18)
C1 B2 B4 B9 97.54(18)
C1 B2 B6 B5 2.2(2)
C1 B2 B6 B8 -99.05(17)
C1 B2 B6 B10 -61.5(2)
C1 B2 B6 C2 36.92(14)
C1 B2 B8 B4 -38.31(15)
C1 B2 B8 B6 99.98(18)
C1 B2 B8 B9 -0.5(2)
C1 B2 B8 B10 62.5(2)
C1 B2 C2 B1 -32.76(15)
C1 B2 C2 B5 -100.46(16)
C1 B2 C2 B6 -137.96(16)
C1 B2 C2 C9 108.00(18)
C1 B3 B4 B2 -34.86(14)
C1 B3 B4 B8 -97.73(17)
C1 B3 B4 B9 -135.68(17)
C1 B3 B7 B1 -39.17(15)
C1 B3 B7 B5 -1.6(2)
C1 B3 B7 B9 99.06(18)
C1 B3 B7 B10 62.0(2)
C1 B3 B9 B4 38.31(15)
C1 B3 B9 B7 -100.05(18)
C1 B3 B9 B8 0.7(2)
C1 B3 B9 B10 -62.7(2)
C1 B4 B8 B2 38.55(16)
C1 B4 B8 B6 1.1(2)
C1 B4 B8 B9 -98.96(18)
C1 B4 B8 B10 -62.1(2)
C1 B4 B9 B3 -38.14(15)
C1 B4 B9 B7 -0.9(2)
C1 B4 B9 B8 99.58(17)
C1 B4 B9 B10 62.5(2)
C1 C2 C9 C10 -61.4(3)
C1 C2 C9 C14 116.5(2)
C1 C3 C4 C5 -175.3(2)
C1 C3 C8 C7 174.3(2)
C2 B1 B3 B4 2.1(2)
C2 B1 B3 B7 -98.97(18)
C2 B1 B3 B9 -61.3(2)
C2 B1 B3 C1 36.46(14)
C2 B1 B5 B6 34.78(15)
C2 B1 B5 B7 135.61(18)
C2 B1 B5 B10 97.83(19)
C2 B1 B7 B3 99.92(17)
C2 B1 B7 B5 -38.21(16)
C2 B1 B7 B9 62.8(2)
C2 B1 B7 B10 -0.2(2)
C2 B1 C1 B2 -32.88(15)
C2 B1 C1 B3 -138.34(17)
C2 B1 C1 B4 -100.99(16)
C2 B1 C1 C3 110.62(18)
C2 B2 B4 B3 -2.0(2)
C2 B2 B4 B8 98.97(18)
C2 B2 B4 B9 60.9(2)
C2 B2 B4 C1 -36.65(14)
C2 B2 B6 B5 -34.71(15)
C2 B2 B6 B8 -135.97(18)
C2 B2 B6 B10 -98.40(19)
C2 B2 B8 B4 -100.37(17)
C2 B2 B8 B6 37.92(16)
C2 B2 B8 B9 -62.6(2)
C2 B2 B8 B10 0.5(2)
C2 B2 C1 B1 32.77(15)
C2 B2 C1 B3 100.42(17)
C2 B2 C1 B4 138.41(16)
C2 B2 C1 C3 -110.08(18)
C2 B5 B6 B2 35.00(15)
C2 B5 B6 B8 97.92(17)
C2 B5 B6 B10 135.21(17)
C2 B5 B7 B1 38.82(16)
C2 B5 B7 B3 1.3(2)
C2 B5 B7 B9 -61.7(2)
C2 B5 B7 B10 -98.69(19)
C2 B5 B10 B6 -38.61(15)
C2 B5 B10 B7 99.84(17)
C2 B5 B10 B8 -1.4(2)
C2 B5 B10 B9 62.4(2)
C2 B6 B8 B2 -38.58(15)
C2 B6 B8 B4 -1.0(2)
C2 B6 B8 B9 62.2(2)
C2 B6 B8 B10 99.29(19)
C2 B6 B10 B5 38.81(15)
C2 B6 B10 B7 1.8(2)
C2 B6 B10 B8 -99.69(17)
C2 B6 B10 B9 -62.2(2)
C2 C1 C3 C4 -70.1(2)
C2 C1 C3 C8 113.4(2)
C2 C9 C10 C11 178.0(2)
C2 C9 C14 C13 -178.91(19)
C3 C1 C2 B1 -106.61(19)
C3 C1 C2 B2 108.71(19)
C3 C1 C2 B5 -145.61(18)
C3 C1 C2 B6 147.62(17)
C3 C1 C2 C9 3.3(2)
C3 C4 C5 C6 0.4(3)
C4 C3 C8 C7 -2.3(3)
C4 C5 C6 C7 -1.0(4)
C5 C6 C7 C8 -0.1(4)
C6 C7 C8 C3 1.8(4)
C8 C3 C4 C5 1.2(3)
C9 C10 C11 C12 0.3(3)
C10 C9 C14 C13 -1.0(3)
C10 C11 C12 C13 0.1(3)
C10 C11 C12 C15 -179.4(2)
C11 C12 C13 C14 -1.0(3)
C12 C13 C14 C9 1.4(3)
C14 C9 C10 C11 0.1(3)
C15 C12 C13 C14 178.6(2)
C16 C17 C18 C19 178.2(2)
C16 C17 C22 C21 -178.0(2)
C17 C18 C19 C20 -0.5(3)
C18 C17 C22 C21 -0.2(3)
C18 C19 C20 C21 0.2(3)
C18 C19 C20 N1 -179.4(2)
C19 C20 C21 C22 0.1(3)
C19 C20 N1 C23 -145.8(2)
C19 C20 N1 C29 36.2(3)
C20 C21 C22 C17 0.0(3)
C21 C20 N1 C23 34.6(3)
C21 C20 N1 C29 -143.4(2)
C22 C17 C18 C19 0.5(3)
C23 C24 C25 C26 -1.7(5)
C24 C23 C28 C27 -0.1(4)
C24 C23 N1 C20 43.5(4)
C24 C23 N1 C29 -138.5(3)
C24 C25 C26 C27 0.2(5)
C25 C26 C27 C28 1.3(5)
C26 C27 C28 C23 -1.3(5)
C28 C23 C24 C25 1.7(4)
C28 C23 N1 C20 -136.8(2)
C28 C23 N1 C29 41.2(3)
C29 C30 C31 C32 -0.4(5)
C30 C29 C34 C33 -0.8(3)
C30 C29 N1 C20 -132.1(2)
C30 C29 N1 C23 49.9(3)
C30 C31 C32 C33 -0.1(5)
C31 C32 C33 C34 0.2(4)
C32 C33 C34 C29 0.3(4)
C34 C29 C30 C31 0.8(4)
C34 C29 N1 C20 48.8(3)
C34 C29 N1 C23 -129.2(2)
N1 C20 C21 C22 179.7(2)
N1 C23 C24 C25 -178.6(3)
N1 C23 C28 C27 -179.9(3)
N1 C29 C30 C31 -178.2(2)
N1 C29 C34 C33 178.3(2)

loop_
_twin_individual_id
_twin_individual_mass_fraction_refined
1 2(3)
2 -1(3)
